data_2000559
loop_
_publ_author_name
'Zukerman-Schpector, J.'
'Castellano, E. E.'
'Comasseto, J. V.'
'Stefani, H. A.'

_publ_section_title
;
 Structure of 1,1-dibromo-2-phenylseleno-3-<i>p</i>-tolylcyclopropane
;
_journal_issue 10
_journal_name_full 'Acta Crystallographica Section C'
_journal_page_first 1876
_journal_page_last 1878
_journal_paper_doi 10.1107/S0108270192002427
_journal_volume 48
_journal_year 1992
_chemical_formula_sum 'C16 H14 Br2 Se'
_chemical_formula_weight 445.07
_space_group_IT_number 14
_space_group_name_Hall '-P 2yn'
_space_group_name_H-M_alt 'P 1 21/n 1'
_symmetry_cell_setting monoclinic
_symmetry_space_group_name_Hall '-P 2yn'
_symmetry_space_group_name_H-M 'P 1 21/n 1'
_cell_angle_alpha 90
_cell_angle_beta 94.16(2)
_cell_angle_gamma 90
_cell_formula_units_Z 8
_cell_length_a 12.7550(10)
_cell_length_b 11.221(2)
_cell_length_c 21.770(2)
_cell_volume 3107.6(7)
_diffrn_radiation_type Mo
_diffrn_radiation_wavelength 0.71073
_exptl_absorpt_coefficient_mu 7.472
_exptl_crystal_density_diffrn 1.903
_exptl_crystal_F_000 1712
_cod_data_source_file li0102.cif
_cod_data_source_block li0102a
_cod_original_cell_volume 3107.0(10)
_cod_original_formula_sum 'C16 H14 Br2 Se1'
_cod_database_code 2000559

loop_
_space_group_symop_id
_space_group_symop_operation_xyz
1 x,y,z
2 -x+1/2,y+1/2,-z+1/2
3 -x,-y,-z
4 x+1/2,-y+1/2,z+1/2

loop_
_atom_site_label
_atom_site_fract_x
_atom_site_fract_y
_atom_site_fract_z
Se(1) .48100(10) .2083(2) .15430(10)
Br(1) .4200(2) .1555(2) .30730(10)
Br(2) .18430(10) .2166(2) .26300(10)
C(1) .3560(10) .2720(10) .1877(7)
C(2) .3300(10) .2470(10) .2526(7)
C(3) .3580(10) .3710(10) .2347(6)
C(4) .4590(10) .4330(10) .2594(8)
C(5) .4740(10) .457(2) .3223(8)
C(6) .5600(10) .524(2) .3441(7)
C(7) .6360(10) .5610(10) .3053(8)
C(8) .6210(10) .535(2) .2456(7)
C(9) .5330(10) .473(2) .2207(7)
C(10) .7300(10) .630(2) .3326(9)
C(11) .4070(10) .094(2) .1017(8)
C(12) .3510(10) .003(2) .1261(8)
C(13) .2980(10) -.081(2) .0900(10)
C(14) .3040(10) -.072(2) .0264(9)
C(15) .3540(10) .024(2) .0012(8)
C(16) .4080(10) .103(2) .0377(8)
Se(1') .89400(10) .4734(2) .09780(10)
Br(1') .6334(2) .3950(2) .05380(10)
Br(2') .6826(2) .4619(2) -.08260(10)
C(1') .8240(10) .531(2) .0213(7)
C(2') .7110(10) .4970(10) .0041(6)
C(3') .7350(10) .620(2) .0205(7)
C(4') .7020(10) .6810(10) .0795(8)
C(5') .7740(10) .731(2) .1201(8)
C(6') .7410(10) .793(2) .1713(7)
C(7') .6350(10) .8030(10) .1787(7)
C(8') .5610(10) .757(2) .1361(8)
C(9') .5930(10) .693(2) .0858(7)
C(10') .5960(10) .872(2) .2334(8)
C(11') .9650(10) .341(2) .0643(7)
C(12') 1.0540(10) .291(2) .0972(8)
C(13') 1.1050(10) .193(2) .0780(10)
C(14') 1.0750(10) .150(2) .0193(9)
C(15') .9890(10) .197(2) -.0141(7)
C(16') .9340(10) .292(2) .0080(7)
H(C1) .3154 .2540 .1422
H(C3) .3237 .4584 .2353
H(C5) .4154 .4310 .3534
H(C6) .5720 .5439 .3941
H(C8) .6789 .5635 .2124
H(C9) .5232 .4506 .1717
H(C10) .7842 .6546 .2982
H'(C10) .7068 .7142 .3547
H"(C10) .7752 .5792 .3687
H(C12) .3522 -.0011 .1776
H(C13) .2563 -.1517 .1122
H(C14) .2578 -.1403 -.0013
H(C15) .3550 .0217 -.0494
H(C16) .4509 .1723 .0160
H(C1') .9017 .5353 -.0005
H(C3') .7169 .7071 .0006
H(C5') .8564 .7223 .1139
H(C6') .7995 .8311 .2047
H(C8') .4774 .7639 .1446
H(C9') .5343 .6551 .0539
H(C10') .5101 .8723 .2312
H'(C10') .6255 .8354 .2769
H"(C10') .6210 .9664 .2320
H(C12') 1.0797 .3309 .1429
H(C13') 1.1703 .1545 .1038
H(C14') 1.1102 .0669 .0030
H(C15') .9594 .1559 -.0587
H(C16') .8687 .3324 -.0196

loop_
_geom_bond_atom_site_label_1
_geom_bond_atom_site_label_2
_geom_bond_distance
Se(1) C(1) 1.940(10)
Se(1) C(11) 1.92(2)
Br(1) C(2) 1.90(2)
Br(2) C(2) 1.920(10)
C(1) C(2) 1.50(2)
C(1) C(3) 1.51(2)
C(2) C(3) 1.50(2)
C(3) C(4) 1.53(2)
C(4) C(5) 1.40(2)
C(4) C(9) 1.38(2)
C(5) C(6) 1.38(2)
C(6) C(7) 1.39(2)
C(7) C(8) 1.33(2)
C(7) C(10) 1.51(2)
C(8) C(9) 1.40(2)
C(11) C(12) 1.37(3)
C(11) C(16) 1.40(2)
C(12) C(13) 1.37(3)
C(13) C(14) 1.40(3)
C(14) C(15) 1.39(3)
C(15) C(16) 1.35(3)
Se(1') C(1') 1.94(2)
Se(1') C(11') 1.91(2)
Br(1') C(2') 1.900(10)
Br(2') C(2') 1.940(10)
C(1') C(2') 1.51(2)
C(1') C(3') 1.51(2)
C(2') C(3') 1.45(2)
C(3') C(4') 1.54(2)
C(4') C(5') 1.35(2)
C(4') C(9') 1.41(2)
C(5') C(6') 1.40(2)
C(6') C(7') 1.38(2)
C(7') C(8') 1.37(2)
C(7') C(10') 1.53(2)
C(8') C(9') 1.40(2)
C(11') C(12') 1.41(2)
C(11') C(16') 1.37(2)
C(12') C(13') 1.36(3)
C(13') C(14') 1.39(3)
C(14') C(15') 1.38(2)
C(15') C(16') 1.38(2)
